data_4344369
loop_
_publ_author_name
'Brown, G.M.'
'Pinson, J.W.'
'Ingram, L.L.jr.'

_publ_section_title
;
 Crystal and molecular structure of 1,5'-bidecaboran(14)yl: a new borane
 from .gamma. irradiation of decaborane(14)
;
_journal_name_full 'Inorganic Chemistry'
_journal_page_first 1951
_journal_page_last 1956
_journal_volume 18
_journal_year 1979
_chemical_formula_sum 'B10 H13'
_space_group_IT_number 14
_symmetry_space_group_name_Hall '-P 2ybc'
_symmetry_space_group_name_H-M 'P 1 21/c 1'
_cell_angle_alpha 90
_cell_angle_beta 153.81
_cell_angle_gamma 90
_cell_formula_units_Z 8
_cell_length_a 14.895
_cell_length_b 15.453
_cell_length_c 16.399
_cell_volume 1665.916
_citation_journal_id_ASTM INOCAJ
_cod_data_source_file Brown_INOCAJ_1979_265.cif
_cod_data_source_block H13B10
_cod_original_formula_sum 'H13 B10'
_cod_database_code 4344369

loop_
_symmetry_equiv_pos_as_xyz
x,y,z
-x,y+1/2,-z+1/2
-x,-y,-z
x,-y-1/2,z-1/2

loop_
_atom_site_label
_atom_site_type_symbol
_atom_site_fract_x
_atom_site_fract_y
_atom_site_fract_z
_atom_site_occupancy
_atom_site_U_iso_or_equiv
B1 B 0.2116 0.4184 0.8705 1 0.0
H10 H 0.4803 0.3463 0.0171 1 0.0
B5 B 0.346 0.1436 0.9152 1 0.0
B3 B 0.175 0.2326 0.7773 1 0.0
H17 H 0.399 0.2396 0.7338 1 0.0
H13 H 0.7209 0.146 0.2621 1 0.0
H1 H 0.4576 0.4283 0.1892 1 0.0
H22 H 0.9652 0.4568 0.7998 1 0.0
B18 B 0.2581 0.5692 0.0089 1 0.0
B12 B 0.3141 0.4561 0.0487 1 0.0
H14 H 0.6793 0.2457 0.1697 1 0.0
B4 B 0.3799 0.2285 0.0148 1 0.0
B13 B 0.2102 0.2908 0.7167 1 0.0
H9 H 0.0996 0.1342 0.6006 1 0.0
B9 B 0.5906 0.1839 0.1322 1 0.0
B14 B 0.3247 0.5234 0.9701 1 0.0
H3 H 0.7727 0.5769 0.4475 1 0.0
H20 H 0.1703 0.5039 0.705 1 0.0
H12 H 0.4816 0.5417 0.0738 1 0.0
B11 B 0.3806 0.2317 0.7911 1 0.0
B8 B 0.5719 0.2959 0.142 1 0.0
B19 B 0.1325 0.6008 0.8012 1 0.0
H23 H 0.1115 0.4867 0.0161 1 0.0
B15 B 0.1275 0.5047 0.7372 1 0.0
B17 B 0.1269 0.4905 0.961 1 0.0
H16 H 0.5667 0.2131 0.9738 1 0.0
H11 H 0.6858 0.3323 0.2706 1 0.0
H4 H 0.8456 0.388 0.5303 1 0.0
H24 H 0.3524 0.6215 0.1147 1 0.0
B20 B 0.9016 0.5481 0.5862 1 0.0
H6 H 0.0185 0.2311 0.6718 1 0.0
H5 H 0.8359 0.4911 0.5839 1 0.0
H21 H 0.0355 0.3409 0.8417 1 0.0
H7 H 0.3487 0.2146 0.0555 1 0.0
H26 H 0.1622 0.6672 0.8039 1 0.0
H18 H 0.0937 0.333 0.5929 1 0.0
B7 B 0.3108 0.3277 0.9089 1 0.0
H25 H 0.0853 0.5704 0.9037 1 0.0
B10 B 0.4864 0.1476 0.9406 1 0.0
H15 H 0.5615 0.0917 0.9704 1 0.0
B2 B 0.9504 0.4359 0.6428 1 0.0
H2 H 0.9547 0.5995 0.6857 1 0.0
B6 B 0.2231 0.1757 0.7243 1 0.0
H19 H 0.3731 0.3118 0.8182 1 0.0
B16 B 0.0739 0.404 0.8485 1 0.0
H8 H 0.3136 0.0773 0.9099 1 0.0
